data_1551641
loop_
_publ_author_name
'MATSUI, Chihiro'
'OKAWARA, Toru'
'NAGAMURA, Toshihiko'
'TAKEHARA, Kenji'

_publ_section_title
;
 Crystal Structure of
 Bis(acetone-&lt;i&gt;&amp;kappa;&lt;/i&gt;&lt;i&gt;O&lt;/i&gt;)-1,4,8,11-tetraazacyclotetradecane
 Copper(II) Ditetraphenylborate Acetone Disolvate
;
_journal_issue 0
_journal_name_full 'X-ray Structure Analysis Online'
_journal_page_first 53
_journal_paper_doi 10.2116/xraystruct.31.53
_journal_volume 31
_journal_year 2015
_chemical_absolute_configuration ad
_chemical_formula_moiety
;
C16 H36 Cu N4 O2, 2(C24 H20 B), 2(C3 H6 O)
;
_chemical_formula_sum 'C70 H88 B2 Cu N4 O4'
_chemical_formula_weight 1134.60
_chemical_name_systematic
;
Bis(acetone-\kO)-1,4,8,11-tetraazacyclotetradecane Copper(II) 
Ditetraphenylborate Acetone Disolvate
;
_space_group_crystal_system triclinic
_space_group_IT_number 1
_space_group_name_Hall 'P 1'
_space_group_name_H-M_alt 'P 1'
_symmetry_space_group_name_Hall 'P 1'
_symmetry_space_group_name_H-M 'P 1'
_atom_sites_solution_hydrogens mixed
_cell_angle_alpha 100.526(2)
_cell_angle_beta 107.4237(19)
_cell_angle_gamma 116.1558(19)
_cell_formula_units_Z 1
_cell_length_a 12.2123(15)
_cell_length_b 12.5684(16)
_cell_length_c 12.9841(16)
_cell_measurement_reflns_used 4356
_cell_measurement_temperature 100
_cell_measurement_theta_max 30.8283
_cell_measurement_theta_min 2.7426
_cell_volume 1587.4(3)
_computing_cell_refinement 'SAINT V8.34A (Bruker AXS Inc., 2013)'
_computing_data_collection 'Bruker SMART APEX2'
_computing_data_reduction 'SAINT V8.34A (Bruker AXS Inc., 2013)'
_computing_molecular_graphics 'ORTEP3 for Windows'
_computing_publication_material enCIFer
_computing_structure_refinement 'SHELXL-2013 (Sheldrick, 2013)'
_computing_structure_solution 'Bruker SMART APEX2'
_diffrn_ambient_temperature 100
_diffrn_detector_area_resol_mean 8.3333
_diffrn_measured_fraction_theta_full 0.987
_diffrn_measured_fraction_theta_max 0.987
_diffrn_measurement_device_type 'CCD area detector'
_diffrn_measurement_method 'phi and omega scans'
_diffrn_radiation_monochromator graphite
_diffrn_radiation_type MoK\a
_diffrn_radiation_wavelength 0.71073
_diffrn_reflns_av_R_equivalents 0.0244
_diffrn_reflns_av_unetI/netI 0.0471
_diffrn_reflns_limit_h_max 16
_diffrn_reflns_limit_h_min -16
_diffrn_reflns_limit_k_max 16
_diffrn_reflns_limit_k_min -13
_diffrn_reflns_limit_l_max 17
_diffrn_reflns_limit_l_min -16
_diffrn_reflns_number 11074
_diffrn_reflns_theta_full 28.28
_diffrn_reflns_theta_max 28.28
_diffrn_reflns_theta_min 1.77
_diffrn_source_type 'fine-focus sealed tube'
_exptl_absorpt_coefficient_mu 0.394
_exptl_absorpt_correction_T_max 0.94
_exptl_absorpt_correction_T_min 0.78
_exptl_absorpt_correction_type multi-scan
_exptl_absorpt_process_details 'SADABS V2012/1 (Bruker AXS Inc.)'
_exptl_crystal_colour purple
_exptl_crystal_density_diffrn 1.187
_exptl_crystal_density_method 'not measured'
_exptl_crystal_description block
_exptl_crystal_F_000 607
_exptl_crystal_size_max 0.600
_exptl_crystal_size_mid 0.240
_exptl_crystal_size_min 0.160
_refine_diff_density_max 0.492
_refine_diff_density_min -0.601
_refine_ls_abs_structure_details 'Refined as an inversion twin.'
_refine_ls_abs_structure_Flack 0.17(3)
_refine_ls_extinction_coef 0.0066(10)
_refine_ls_extinction_method SHELXL
_refine_ls_goodness_of_fit_ref 1.039
_refine_ls_hydrogen_treatment mixed
_refine_ls_matrix_type full
_refine_ls_number_parameters 792
_refine_ls_number_reflns 9103
_refine_ls_number_restraints 76
_refine_ls_restrained_S_all 1.037
_refine_ls_R_factor_all 0.0471
_refine_ls_R_factor_gt 0.0392
_refine_ls_shift/su_max 0.004
_refine_ls_shift/su_mean 0.000
_refine_ls_structure_factor_coef Fsqd
_refine_ls_weighting_details 'w=1/[\s^2^(Fo^2^)+(0.0461P)^2^+0.5348P] where P=(Fo^2^+2Fc^2^)/3'
_refine_ls_weighting_scheme calc
_refine_ls_wR_factor_gt 0.0941
_refine_ls_wR_factor_ref 0.0999
_reflns_number_gt 7862
_reflns_number_total 9103
_reflns_threshold_expression 'I > 2\s(I)'
_cod_data_source_file 31_53_1.txt
_cod_data_source_block I
_cod_database_code 1551641

loop_
_space_group_symop_operation_xyz
'x, y, z'

loop_
_atom_site_type_symbol
_atom_site_label
_atom_site_fract_x
_atom_site_fract_y
_atom_site_fract_z
_atom_site_U_iso_or_equiv
_atom_site_adp_type
_atom_site_calc_flag
_atom_site_refinement_flags_adp
_atom_site_refinement_flags_occupancy
_atom_site_refinement_flags_posn
_atom_site_occupancy
_atom_site_disorder_assembly
_atom_site_disorder_group
O O4A 0.074(3) 0.6495(19) -0.0868(19) 0.029(3) Uani d . P D 0.60(4) A 1
C C20A 0.103(2) 0.746(2) -0.0118(14) 0.031(5) Uani d U P D 0.60(4) A 1
C C21A 0.0733(17) 0.8344(17) -0.0627(17) 0.036(3) Uani d U P D 0.60(4) A 1
H H21A -0.004 0.7843 -0.1393 0.054 Uiso calc U P R 0.60(4) A 1
H H21B 0.1526 0.8945 -0.0707 0.054 Uiso calc U P R 0.60(4) A 1
H H21C 0.052 0.8817 -0.0114 0.054 Uiso calc U P R 0.60(4) A 1
C C22A 0.1652(17) 0.7565(16) 0.1116(10) 0.035(3) Uani d U P D 0.60(4) A 1
H H22A 0.0952 0.7265 0.1397 0.052 Uiso calc U P R 0.60(4) A 1
H H22B 0.2355 0.8456 0.1606 0.052 Uiso calc U P R 0.60(4) A 1
H H22C 0.2054 0.7041 0.1147 0.052 Uiso calc U P R 0.60(4) A 1
O O4B 0.076(4) 0.634(3) -0.096(3) 0.030(6) Uani d . P D 0.40(4) A 2
C C20B 0.109(3) 0.737(3) -0.0269(18) 0.015(4) Uani d U P D 0.40(4) A 2
C C21B 0.074(4) 0.837(3) -0.034(3) 0.067(10) Uani d U P D 0.40(4) A 2
H H21D 0.021 0.8186 -0.1148 0.1 Uiso calc U P R 0.40(4) A 2
H H21E 0.1578 0.9207 -0.001 0.1 Uiso calc U P R 0.40(4) A 2
H H21F 0.022 0.8361 0.0108 0.1 Uiso calc U P R 0.40(4) A 2
C C22B 0.212(3) 0.796(3) 0.0981(16) 0.042(5) Uani d U P D 0.40(4) A 2
H H22D 0.1708 0.809 0.1493 0.063 Uiso calc U P R 0.40(4) A 2
H H22E 0.289 0.878 0.1111 0.063 Uiso calc U P R 0.40(4) A 2
H H22F 0.244 0.7389 0.115 0.063 Uiso calc U P R 0.40(4) A 2
Cu Cu1 0.97226(13) 0.36051(15) 0.57465(11) 0.01342(9) Uani d . . D 1.0 . .
N N1 1.0410(5) 0.2649(6) 0.4957(5) 0.0119(11) Uani d . . D 1.0 . .
N N2 1.1177(6) 0.5185(6) 0.5714(5) 0.0173(12) Uani d . . D 1.0 . .
N N3 0.9052(6) 0.4556(7) 0.6512(5) 0.0220(13) Uani d . . D 1.0 . .
N N4 0.8287(6) 0.2058(6) 0.5806(5) 0.0183(13) Uani d . . D 1.0 . .
C C6 0.7729(7) 0.3574(8) 0.6443(6) 0.0239(17) Uani d . . . 1.0 . .
H H6A 0.7521 0.3952 0.7039 0.029 Uiso calc U . R 1.0 . .
H H6B 0.6994 0.3279 0.5671 0.029 Uiso calc U . R 1.0 . .
C C1 1.1735(7) 0.3597(7) 0.5071(7) 0.0190(14) Uani d . . . 1.0 . .
H H1A 1.1953 0.3235 0.4474 0.023 Uiso calc U . R 1.0 . .
H H1B 1.2447 0.3859 0.5846 0.023 Uiso calc U . R 1.0 . .
C C4 1.0334(8) 0.6578(8) 0.6256(7) 0.0244(16) Uani d . . . 1.0 . .
H H4A 1.102 0.6881 0.7057 0.029 Uiso calc U . R 1.0 . .
H H4B 1.029 0.7316 0.6137 0.029 Uiso calc U . R 1.0 . .
C C9 0.9103(8) 0.0643(7) 0.5241(7) 0.0246(16) Uani d . . . 1.0 . .
H H9A 0.8416 0.032 0.4436 0.03 Uiso calc U . R 1.0 . .
H H9B 0.9156 -0.0084 0.5384 0.03 Uiso calc U . R 1.0 . .
C C5 0.8984(7) 0.5600(7) 0.6146(7) 0.0211(15) Uani d . . . 1.0 . .
H H5A 0.8694 0.6015 0.6637 0.025 Uiso calc U . R 1.0 . .
H H5B 0.8304 0.523 0.5331 0.025 Uiso calc U . R 1.0 . .
C C10 1.0471(7) 0.1641(8) 0.5350(6) 0.0245(17) Uani d . . . 1.0 . .
H H10A 1.1143 0.203 0.6171 0.029 Uiso calc U . R 1.0 . .
H H10B 1.0776 0.1219 0.4883 0.029 Uiso calc U . R 1.0 . .
C C2 1.1654(7) 0.4750(8) 0.4909(6) 0.0208(15) Uani d U . . 1.0 . .
H H2A 1.2557 0.5451 0.5062 0.025 Uiso calc U . R 1.0 . .
H H2B 1.1024 0.4505 0.4099 0.025 Uiso calc U . R 1.0 . .
C C7 0.7814(8) 0.2498(8) 0.6631(7) 0.0228(16) Uani d . . . 1.0 . .
H H7A 0.6916 0.18 0.6492 0.027 Uiso calc U . R 1.0 . .
H H7B 0.8457 0.2762 0.744 0.027 Uiso calc U . R 1.0 . .
C C3 1.0802(8) 0.6111(7) 0.5415(7) 0.0214(15) Uani d . . . 1.0 . .
H H3A 1.007 0.5694 0.4618 0.026 Uiso calc U . R 1.0 . .
H H3B 1.1593 0.6848 0.5434 0.026 Uiso calc U . R 1.0 . .
C C8 0.8643(7) 0.1147(8) 0.6075(7) 0.0247(17) Uani d . . . 1.0 . .
H H8A 0.7849 0.0419 0.6062 0.03 Uiso calc U . R 1.0 . .
H H8B 0.9376 0.1559 0.6871 0.03 Uiso calc U . R 1.0 . .
C C11 0.7179(7) 0.2858(7) 0.2879(6) 0.0211(15) Uani d . . . 1.0 . .
C C12 0.7345(8) 0.2570(8) 0.1760(6) 0.0256(17) Uani d . . . 1.0 . .
H H12A 0.8265 0.2756 0.1948 0.038 Uiso calc U . R 1.0 . .
H H12B 0.7182 0.3101 0.1345 0.038 Uiso calc U . R 1.0 . .
H H12C 0.6694 0.1669 0.1269 0.038 Uiso calc U . R 1.0 . .
C C13 0.5954(8) 0.2863(8) 0.2800(7) 0.0265(18) Uani d . . . 1.0 . .
H H13A 0.5968 0.3049 0.3572 0.04 Uiso calc U . R 1.0 . .
H H13B 0.5153 0.2027 0.2274 0.04 Uiso calc U . R 1.0 . .
H H13C 0.5926 0.3518 0.2503 0.04 Uiso calc U . R 1.0 . .
C C14 0.2247(6) 0.4376(7) 0.8647(6) 0.0166(14) Uani d . . . 1.0 . .
C C16 0.2139(9) 0.4672(10) 0.9741(7) 0.034(2) Uani d . . . 1.0 . .
H H16A 0.1381 0.48 0.962 0.051 Uiso calc U . R 1.0 . .
H H16B 0.2979 0.5451 1.0322 0.051 Uiso calc U . R 1.0 . .
H H16C 0.1985 0.3964 1.0014 0.051 Uiso calc U . R 1.0 . .
C C15 0.3497(8) 0.4353(8) 0.8713(7) 0.0255(17) Uani d . . . 1.0 . .
H H15A 0.3361 0.3525 0.8716 0.038 Uiso calc U . R 1.0 . .
H H15B 0.4278 0.5031 0.9427 0.038 Uiso calc U . R 1.0 . .
H H15C 0.3658 0.4489 0.804 0.038 Uiso calc U . R 1.0 . .
O O2 0.1406(6) 0.4148(6) 0.7716(5) 0.0297(14) Uani d . . . 1.0 . .
O O1 0.8069(5) 0.3095(6) 0.3785(4) 0.0278(13) Uani d . . . 1.0 . .
B B1 0.4161(7) 0.0820(8) 0.7710(6) 0.0154(15) Uani d U . . 1.0 . .
B B2 0.5299(7) 0.6362(7) 0.3796(7) 0.0120(14) Uani d U . . 1.0 . .
O O3 0.8706(7) 1.0783(7) 0.2428(5) 0.0357(15) Uani d . . . 1.0 . .
C C17 0.8408(8) 0.9851(8) 0.1691(7) 0.0265(18) Uani d . . . 1.0 . .
C C18 0.8704(11) 0.8882(11) 0.1993(10) 0.050(3) Uani d . . . 1.0 . .
H H18A 0.9067 0.9107 0.2836 0.074 Uiso calc U . R 1.0 . .
H H18B 0.937 0.8866 0.1728 0.074 Uiso calc U . R 1.0 . .
H H18C 0.787 0.8039 0.1614 0.074 Uiso calc U . R 1.0 . .
C C19 0.7778(14) 0.9586(13) 0.0426(10) 0.071(4) Uani d . . . 1.0 . .
H H19A 0.7743 1.0323 0.0313 0.107 Uiso calc U . R 1.0 . .
H H19B 0.6859 0.8834 0.0067 0.107 Uiso calc U . R 1.0 . .
H H19C 0.8318 0.9428 0.0065 0.107 Uiso calc U . R 1.0 . .
C C24 0.1842(7) 0.0552(7) 0.7626(6) 0.0160(14) Uani d . . . 1.0 . .
H H24 0.1458 0.0078 0.6819 0.019 Uiso calc U . R 1.0 . .
C C35 0.4084(6) -0.0460(7) 0.7789(6) 0.0127(13) Uani d . . . 1.0 . .
C C23 0.3207(7) 0.1086(7) 0.8253(5) 0.0131(13) Uani d . . . 1.0 . .
C C27 0.2891(7) 0.1891(8) 0.9972(6) 0.0187(15) Uani d . . . 1.0 . .
H H27 0.3267 0.2345 1.0781 0.022 Uiso calc U . R 1.0 . .
C C34 0.6849(7) 0.1849(8) 0.8823(6) 0.0177(15) Uani d . . . 1.0 . .
H H34 0.6666 0.1004 0.8662 0.021 Uiso calc U . R 1.0 . .
C C29 0.5756(7) 0.2054(7) 0.8453(5) 0.0160(14) Uani d . . . 1.0 . .
C C30 0.6073(6) 0.3299(7) 0.8730(6) 0.0148(13) Uani d . . . 1.0 . .
H H30 0.5363 0.3461 0.853 0.018 Uiso calc U . R 1.0 . .
C C28 0.3700(7) 0.1759(7) 0.9480(5) 0.0187(14) Uani d . . . 1.0 . .
H H28 0.4629 0.2128 0.997 0.022 Uiso calc U . R 1.0 . .
C C36 0.4427(7) -0.1133(7) 0.7081(6) 0.0162(14) Uani d . . . 1.0 . .
H H36 0.4609 -0.0866 0.6481 0.019 Uiso calc U . R 1.0 . .
C C40 0.3814(7) -0.0915(7) 0.8642(7) 0.0205(15) Uani d . . . 1.0 . .
H H40 0.3575 -0.0497 0.914 0.025 Uiso calc U . R 1.0 . .
C C38 0.4227(7) -0.2613(7) 0.8085(7) 0.0213(16) Uani d . . . 1.0 . .
H H38 0.4269 -0.3327 0.818 0.026 Uiso calc U . R 1.0 . .
C C33 0.8171(8) 0.2870(9) 0.9413(7) 0.0249(17) Uani d . . . 1.0 . .
H H33 0.8883 0.2714 0.9658 0.03 Uiso calc U . R 1.0 . .
C C25 0.0969(7) 0.0655(8) 0.8090(6) 0.0169(14) Uani d . . . 1.0 . .
H H25 0.0031 0.0263 0.7617 0.02 Uiso calc U . R 1.0 . .
C C31 0.7453(7) 0.4359(7) 0.9315(6) 0.0211(15) Uani d . . . 1.0 . .
H H31 0.7646 0.5206 0.9463 0.025 Uiso calc U . R 1.0 . .
C C26 0.1556(8) 0.1375(7) 0.9302(6) 0.0215(16) Uani d . . . 1.0 . .
H H26 0.101 0.1494 0.9642 0.026 Uiso calc U . R 1.0 . .
C C39 0.3884(8) -0.1987(8) 0.8795(7) 0.0227(16) Uani d . . . 1.0 . .
H H39 0.3693 -0.2267 0.9387 0.027 Uiso calc U . R 1.0 . .
C C37 0.4512(7) -0.2185(8) 0.7224(7) 0.0210(15) Uani d . . . 1.0 . .
H H37 0.4763 -0.26 0.6737 0.025 Uiso calc U . R 1.0 . .
C C32 0.8487(8) 0.4139(8) 0.9659(6) 0.0219(16) Uani d . . . 1.0 . .
H H32 0.94 0.4831 1.0055 0.026 Uiso calc U . R 1.0 . .
C C41 0.3607(7) 0.0744(7) 0.6349(6) 0.0141(13) Uani d . . . 1.0 . .
C C42 0.4203(7) 0.1784(6) 0.5980(6) 0.0153(13) Uani d . . . 1.0 . .
H H42 0.4978 0.2573 0.6536 0.018 Uiso calc U . R 1.0 . .
C C46 0.2538(7) -0.0367(7) 0.5462(6) 0.0181(14) Uani d . . . 1.0 . .
H H46 0.2135 -0.1106 0.564 0.022 Uiso calc U . R 1.0 . .
C C43 0.3672(8) 0.1659(8) 0.4838(7) 0.0245(16) Uani d . . . 1.0 . .
H H43 0.4079 0.2382 0.4641 0.029 Uiso calc U . R 1.0 . .
C C44 0.2618(8) 0.0577(8) 0.3996(6) 0.0219(16) Uani d . . . 1.0 . .
H H44 0.2298 0.0524 0.3214 0.026 Uiso calc U . R 1.0 . .
C C45 0.2002(8) -0.0466(8) 0.4285(6) 0.0241(17) Uani d . . . 1.0 . .
H H45 0.1229 -0.1242 0.3707 0.029 Uiso calc U . R 1.0 . .
C C47 0.5816(6) 0.6474(7) 0.5168(6) 0.0134(13) Uani d . . . 1.0 . .
C C52 0.6990(7) 0.7622(7) 0.6076(6) 0.0169(14) Uani d . . . 1.0 . .
H H52 0.7449 0.8334 0.5882 0.02 Uiso calc U . R 1.0 . .
C C48 0.5260(7) 0.5480(7) 0.5499(6) 0.0194(15) Uani d . . . 1.0 . .
H H48 0.4499 0.47 0.4914 0.023 Uiso calc U . R 1.0 . .
C C49 0.5729(7) 0.5513(7) 0.6658(6) 0.0159(13) Uani d . . . 1.0 . .
H H49 0.5297 0.4789 0.6847 0.019 Uiso calc U . R 1.0 . .
C C50 0.6889(8) 0.6698(8) 0.7523(6) 0.0215(16) Uani d . . . 1.0 . .
H H50 0.7255 0.6774 0.8309 0.026 Uiso calc U . R 1.0 . .
C C51 0.7466(7) 0.7724(7) 0.7204(6) 0.0182(15) Uani d . . . 1.0 . .
H H51 0.821 0.8518 0.7781 0.022 Uiso calc U . R 1.0 . .
C C53 0.5377(7) 0.7708(8) 0.3695(6) 0.0179(15) Uani d . . . 1.0 . .
C C54 0.5017(8) 0.8354(8) 0.4396(6) 0.0228(16) Uani d . . . 1.0 . .
H H54 0.4824 0.8066 0.4984 0.027 Uiso calc U . R 1.0 . .
C C58 0.5664(8) 0.8218(8) 0.2861(6) 0.0204(15) Uani d . . . 1.0 . .
H H58 0.5914 0.7824 0.2356 0.024 Uiso calc U . R 1.0 . .
C C56 0.5206(8) 0.9820(8) 0.3437(7) 0.0273(18) Uani d . . . 1.0 . .
H H56 0.5127 1.0516 0.3335 0.033 Uiso calc U . R 1.0 . .
C C57 0.5603(9) 0.9231(9) 0.2741(8) 0.0306(19) Uani d . . . 1.0 . .
H H57 0.5832 0.9548 0.2178 0.037 Uiso calc U . R 1.0 . .
C C55 0.4931(8) 0.9375(8) 0.4277(7) 0.0224(16) Uani d . . . 1.0 . .
H H55 0.4681 0.9779 0.4775 0.027 Uiso calc U . R 1.0 . .
C C60 0.2632(7) 0.5367(7) 0.2686(6) 0.0180(14) Uani d . . . 1.0 . .
H H60 0.2812 0.621 0.2836 0.022 Uiso calc U . R 1.0 . .
C C59 0.3723(7) 0.5219(7) 0.3051(6) 0.0136(13) Uani d . . . 1.0 . .
C C64 0.3326(7) 0.3905(8) 0.2761(6) 0.0201(15) Uani d . . . 1.0 . .
H H64 0.4021 0.3724 0.2974 0.024 Uiso calc U . R 1.0 . .
C C62 0.0981(7) 0.3143(9) 0.1874(6) 0.0247(18) Uani d . . . 1.0 . .
H H62 0.0069 0.2449 0.1487 0.03 Uiso calc U . R 1.0 . .
C C63 0.2053(8) 0.2924(8) 0.2214(6) 0.0218(16) Uani d . . . 1.0 . .
H H63 0.1865 0.2078 0.2053 0.026 Uiso calc U . R 1.0 . .
C C61 0.1272(7) 0.4355(8) 0.2107(6) 0.0203(15) Uani d . . . 1.0 . .
H H61 0.0567 0.4523 0.1882 0.024 Uiso calc U . R 1.0 . .
C C66 0.7662(6) 0.6679(7) 0.3891(6) 0.0169(14) Uani d . . . 1.0 . .
H H66 0.806 0.7132 0.4704 0.02 Uiso calc U . R 1.0 . .
C C65 0.6261(6) 0.6153(7) 0.3218(6) 0.0142(13) Uani d . . . 1.0 . .
C C70 0.5756(6) 0.5491(7) 0.2068(6) 0.0156(14) Uani d . . . 1.0 . .
H H70 0.4823 0.5123 0.1594 0.019 Uiso calc U . R 1.0 . .
C C69 0.6563(7) 0.5330(7) 0.1549(6) 0.0198(15) Uani d . . . 1.0 . .
H H69 0.6169 0.4842 0.0745 0.024 Uiso calc U . R 1.0 . .
C C67 0.8442(7) 0.6534(8) 0.3366(7) 0.0231(16) Uani d . . . 1.0 . .
H H67 0.9377 0.6905 0.3836 0.028 Uiso calc U . R 1.0 . .
C C68 0.7953(6) 0.5896(7) 0.2227(6) 0.0189(15) Uani d . . . 1.0 . .
H H68 0.8524 0.5829 0.1893 0.023 Uiso calc U . R 1.0 . .
H H1N 0.986(5) 0.230(7) 0.424(2) 0.022(4) Uiso d . . D 1.0 . .
H H3N 0.961(5) 0.496(7) 0.723(2) 0.022(4) Uiso d . . D 1.0 . .
H H4N 0.764(4) 0.164(4) 0.512(3) 0.022(4) Uiso d . . D 1.0 . .
H H2N 1.183(4) 0.555(4) 0.641(3) 0.022(4) Uiso d . . D 1.0 . .

loop_
_atom_site_aniso_label
_atom_site_aniso_U_11
_atom_site_aniso_U_22
_atom_site_aniso_U_33
_atom_site_aniso_U_12
_atom_site_aniso_U_13
_atom_site_aniso_U_23
O4A 0.040(6) 0.022(7) 0.031(7) 0.016(6) 0.022(6) 0.015(6)
C20A 0.028(6) 0.030(6) 0.037(6) 0.016(4) 0.019(4) 0.004(4)
C21A 0.036(6) 0.035(6) 0.037(7) 0.024(5) 0.010(4) 0.006(5)
C22A 0.047(7) 0.025(6) 0.013(5) 0.012(5) 0.007(5) -0.003(4)
O4B 0.033(9) 0.022(8) 0.018(7) 0.011(6) 0.003(6) -0.008(6)
C20B 0.013(5) 0.017(6) 0.016(6) 0.011(4) 0.005(4) 0.000(4)
C21B 0.087(13) 0.067(12) 0.046(12) 0.036(8) 0.029(8) 0.034(9)
C22B 0.052(9) 0.043(9) 0.022(6) 0.031(7) 0.001(5) 0.003(5)
Cu1 0.01299(14) 0.01467(15) 0.01328(15) 0.00699(12) 0.00672(11) 0.00557(12)
N1 0.011(2) 0.016(3) 0.010(2) 0.010(2) 0.004(2) 0.001(2)
N2 0.025(3) 0.016(3) 0.015(3) 0.010(3) 0.012(2) 0.009(3)
N3 0.020(3) 0.023(3) 0.013(3) 0.007(3) 0.004(2) 0.003(3)
N4 0.009(3) 0.022(3) 0.017(3) 0.006(2) 0.001(2) 0.004(3)
C6 0.014(3) 0.038(4) 0.012(3) 0.011(3) 0.004(2) 0.004(3)
C1 0.023(3) 0.017(3) 0.028(4) 0.013(3) 0.019(3) 0.010(3)
C4 0.028(4) 0.021(4) 0.020(4) 0.018(3) 0.001(3) 0.001(3)
C9 0.022(4) 0.015(3) 0.033(4) 0.005(3) 0.013(3) 0.012(3)
C5 0.026(4) 0.017(3) 0.029(4) 0.012(3) 0.017(3) 0.013(3)
C10 0.019(3) 0.028(4) 0.018(3) 0.017(3) -0.002(3) -0.003(3)
C2 0.020(3) 0.022(3) 0.020(3) 0.005(2) 0.015(2) 0.014(2)
C7 0.022(3) 0.031(4) 0.020(3) 0.015(3) 0.014(3) 0.006(3)
C3 0.024(4) 0.016(3) 0.031(4) 0.013(3) 0.011(3) 0.018(3)
C8 0.018(3) 0.022(4) 0.024(4) 0.004(3) 0.008(3) 0.006(3)
C11 0.035(4) 0.014(3) 0.018(3) 0.011(3) 0.017(3) 0.012(3)
C12 0.034(4) 0.039(5) 0.014(3) 0.022(4) 0.017(3) 0.011(3)
C13 0.026(4) 0.037(5) 0.038(4) 0.023(4) 0.019(4) 0.031(4)
C14 0.009(2) 0.018(3) 0.016(3) 0.009(2) -0.004(2) 0.000(3)
C16 0.039(5) 0.051(6) 0.027(4) 0.038(5) 0.011(4) 0.017(4)
C15 0.027(4) 0.032(4) 0.022(4) 0.018(4) 0.013(3) 0.009(3)
O2 0.032(3) 0.037(4) 0.025(3) 0.025(3) 0.006(2) 0.015(3)
O1 0.026(3) 0.032(3) 0.010(2) 0.012(3) -0.002(2) 0.001(2)
B1 0.011(3) 0.021(3) 0.010(3) 0.006(2) 0.004(2) 0.002(2)
B2 0.015(3) 0.007(2) 0.017(3) 0.007(2) 0.006(2) 0.006(2)
O3 0.043(4) 0.027(4) 0.026(3) 0.013(3) 0.010(3) 0.008(3)
C17 0.022(3) 0.017(3) 0.031(4) 0.005(3) 0.006(3) 0.010(3)
C18 0.067(6) 0.050(5) 0.071(7) 0.049(5) 0.039(5) 0.041(5)
C19 0.080(8) 0.047(7) 0.048(6) 0.037(6) -0.013(5) -0.001(5)
C24 0.021(3) 0.017(3) 0.016(3) 0.012(3) 0.012(3) 0.008(3)
C35 0.009(3) 0.012(3) 0.013(3) 0.003(3) 0.004(2) 0.004(3)
C23 0.018(3) 0.011(3) 0.008(3) 0.008(3) 0.003(2) 0.003(2)
C27 0.025(4) 0.027(4) 0.019(4) 0.019(3) 0.016(3) 0.011(3)
C34 0.015(3) 0.031(4) 0.013(3) 0.017(3) 0.006(3) 0.008(3)
C29 0.011(3) 0.025(4) 0.006(3) 0.007(3) 0.003(2) 0.003(3)
C30 0.009(3) 0.010(3) 0.012(3) -0.001(2) 0.003(2) -0.003(2)
C28 0.021(3) 0.013(3) 0.007(3) 0.008(3) -0.005(2) -0.003(2)
C36 0.020(3) 0.021(4) 0.022(3) 0.017(3) 0.014(3) 0.013(3)
C40 0.020(3) 0.018(3) 0.037(4) 0.015(3) 0.017(3) 0.017(3)
C38 0.018(3) 0.012(3) 0.030(4) 0.005(3) 0.007(3) 0.015(3)
C33 0.023(4) 0.038(5) 0.025(4) 0.017(3) 0.016(3) 0.022(3)
C25 0.017(3) 0.020(3) 0.013(3) 0.009(3) 0.007(2) 0.007(3)
C31 0.018(3) 0.012(3) 0.017(3) -0.001(3) 0.004(3) -0.001(3)
C26 0.037(4) 0.021(4) 0.025(4) 0.021(3) 0.024(3) 0.012(3)
C39 0.027(4) 0.023(4) 0.034(4) 0.018(3) 0.018(3) 0.021(4)
C37 0.021(3) 0.016(3) 0.021(4) 0.014(3) 0.002(3) -0.003(3)
C32 0.018(3) 0.021(4) 0.020(4) 0.004(3) 0.010(3) 0.006(3)
C41 0.017(3) 0.014(3) 0.014(3) 0.008(3) 0.009(3) 0.008(3)
C42 0.017(3) 0.009(3) 0.029(3) 0.007(2) 0.016(3) 0.013(3)
C46 0.022(3) 0.024(3) 0.018(3) 0.014(3) 0.013(3) 0.017(3)
C43 0.031(4) 0.027(4) 0.034(4) 0.021(3) 0.021(3) 0.021(3)
C44 0.030(4) 0.026(4) 0.019(4) 0.018(3) 0.015(3) 0.012(3)
C45 0.022(4) 0.030(4) 0.018(4) 0.016(4) 0.004(3) 0.005(3)
C47 0.011(3) 0.017(3) 0.016(3) 0.011(3) 0.007(3) 0.002(3)
C52 0.013(3) 0.007(3) 0.019(3) 0.002(2) 0.003(2) -0.004(2)
C48 0.016(3) 0.026(4) 0.010(3) 0.011(3) 0.002(2) 0.000(3)
C49 0.017(3) 0.013(3) 0.013(3) 0.005(2) 0.007(2) 0.005(2)
C50 0.022(3) 0.024(4) 0.012(3) 0.012(3) 0.001(3) 0.005(3)
C51 0.017(3) 0.013(3) 0.014(3) 0.002(3) 0.004(3) 0.003(3)
C53 0.015(3) 0.019(4) 0.019(3) 0.011(3) 0.005(3) 0.004(3)
C54 0.026(4) 0.019(4) 0.013(3) 0.009(3) 0.003(3) 0.000(3)
C58 0.024(3) 0.026(4) 0.013(3) 0.013(3) 0.011(3) 0.007(3)
C56 0.022(4) 0.022(4) 0.038(5) 0.018(3) 0.007(3) 0.007(3)
C57 0.030(4) 0.035(5) 0.035(5) 0.016(4) 0.019(4) 0.022(4)
C55 0.023(4) 0.022(4) 0.024(4) 0.013(3) 0.011(3) 0.010(3)
C60 0.022(3) 0.016(3) 0.013(3) 0.008(3) 0.008(3) 0.005(3)
C59 0.020(3) 0.013(3) 0.016(3) 0.011(3) 0.013(3) 0.008(3)
C64 0.022(3) 0.028(4) 0.021(3) 0.018(3) 0.013(3) 0.013(3)
C62 0.011(3) 0.034(4) 0.009(3) 0.000(3) 0.001(3) 0.002(3)
C63 0.027(4) 0.021(4) 0.016(3) 0.010(3) 0.014(3) 0.004(3)
C61 0.009(3) 0.032(4) 0.009(3) 0.008(3) 0.000(2) -0.001(3)
C66 0.011(3) 0.018(3) 0.015(3) 0.006(3) 0.000(2) 0.006(3)
C65 0.011(3) 0.014(3) 0.026(4) 0.008(3) 0.013(3) 0.012(3)
C70 0.012(3) 0.022(3) 0.025(3) 0.012(3) 0.016(3) 0.013(3)
C69 0.020(4) 0.015(3) 0.016(3) 0.005(3) 0.006(3) 0.004(3)
C67 0.013(3) 0.028(4) 0.036(4) 0.014(3) 0.011(3) 0.019(3)
C68 0.009(3) 0.025(4) 0.029(4) 0.011(3) 0.010(3) 0.016(3)

loop_
_atom_type_symbol
_atom_type_description
_atom_type_scat_dispersion_real
_atom_type_scat_dispersion_imag
_atom_type_scat_source
C C 0.0033 0.0016 'International Tables Vol C Tables 4.2.6.8 and 6.1.1.4'
H H 0.0000 0.0000 'International Tables Vol C Tables 4.2.6.8 and 6.1.1.4'
B B 0.0013 0.0007 'International Tables Vol C Tables 4.2.6.8 and 6.1.1.4'
N N 0.0061 0.0033 'International Tables Vol C Tables 4.2.6.8 and 6.1.1.4'
O O 0.0106 0.0060 'International Tables Vol C Tables 4.2.6.8 and 6.1.1.4'
Cu Cu 0.3201 1.2651 'International Tables Vol C Tables 4.2.6.8 and 6.1.1.4'

loop_
_geom_angle_atom_site_label_1
_geom_angle_atom_site_label_2
_geom_angle_atom_site_label_3
_geom_angle
O4A C20A C22A 115.0(17)
O4A C20A C21A 112.7(18)
C22A C20A C21A 132.2(19)
C20A C21A H21A 109.5
C20A C21A H21B 109.5
H21A C21A H21B 109.5
C20A C21A H21C 109.5
H21A C21A H21C 109.5
H21B C21A H21C 109.5
C20A C22A H22A 109.5
C20A C22A H22B 109.5
H22A C22A H22B 109.5
C20A C22A H22C 109.5
H22A C22A H22C 109.5
H22B C22A H22C 109.5
O4B C20B C21B 135.(3)
O4B C20B C22B 124.(2)
C21B C20B C22B 101.(2)
C20B C21B H21D 109.5
C20B C21B H21E 109.5
H21D C21B H21E 109.5
C20B C21B H21F 109.5
H21D C21B H21F 109.5
H21E C21B H21F 109.5
C20B C22B H22D 109.5
C20B C22B H22E 109.5
H22D C22B H22E 109.5
C20B C22B H22F 109.5
H22D C22B H22F 109.5
H22E C22B H22F 109.5
N4 Cu1 N3 85.9(3)
N4 Cu1 N2 179.0(4)
N3 Cu1 N2 93.3(3)
N4 Cu1 N1 94.6(3)
N3 Cu1 N1 179.4(4)
N2 Cu1 N1 86.2(3)
C1 N1 C10 111.0(5)
C1 N1 Cu1 107.7(4)
C10 N1 Cu1 116.5(4)
C1 N1 H1N 108.(6)
C10 N1 H1N 108.(5)
Cu1 N1 H1N 105.2(16)
C2 N2 C3 111.2(6)
C2 N2 Cu1 106.6(5)
C3 N2 Cu1 116.6(5)
C2 N2 H2N 107.(5)
C3 N2 H2N 110.(5)
Cu1 N2 H2N 104.4(16)
C5 N3 C6 112.7(6)
C5 N3 Cu1 119.0(5)
C6 N3 Cu1 106.7(5)
C5 N3 H3N 102.(5)
C6 N3 H3N 108.(6)
Cu1 N3 H3N 107.6(17)
C8 N4 C7 111.6(6)
C8 N4 Cu1 116.4(4)
C7 N4 Cu1 107.6(5)
C8 N4 H4N 105.(5)
C7 N4 H4N 110.(5)
Cu1 N4 H4N 106.5(16)
C7 C6 N3 109.4(6)
C7 C6 H6A 109.8
N3 C6 H6A 109.8
C7 C6 H6B 109.8
N3 C6 H6B 109.8
H6A C6 H6B 108.2
N1 C1 C2 107.1(5)
N1 C1 H1A 110.3
C2 C1 H1A 110.3
N1 C1 H1B 110.3
C2 C1 H1B 110.3
H1A C1 H1B 108.5
C5 C4 C3 114.9(7)
C5 C4 H4A 108.6
C3 C4 H4A 108.6
C5 C4 H4B 108.6
C3 C4 H4B 108.6
H4A C4 H4B 107.5
C8 C9 C10 113.6(7)
C8 C9 H9A 108.9
C10 C9 H9A 108.9
C8 C9 H9B 108.9
C10 C9 H9B 108.9
H9A C9 H9B 107.7
N3 C5 C4 111.0(6)
N3 C5 H5A 109.4
C4 C5 H5A 109.4
N3 C5 H5B 109.4
C4 C5 H5B 109.4
H5A C5 H5B 108.0
N1 C10 C9 112.0(6)
N1 C10 H10A 109.2
C9 C10 H10A 109.2
N1 C10 H10B 109.2
C9 C10 H10B 109.2
H10A C10 H10B 107.9
N2 C2 C1 109.6(5)
N2 C2 H2A 109.7
C1 C2 H2A 109.7
N2 C2 H2B 109.7
C1 C2 H2B 109.7
H2A C2 H2B 108.2
C6 C7 N4 107.9(6)
C6 C7 H7A 110.1
N4 C7 H7A 110.1
C6 C7 H7B 110.1
N4 C7 H7B 110.1
H7A C7 H7B 108.4
N2 C3 C4 111.3(6)
N2 C3 H3A 109.4
C4 C3 H3A 109.4
N2 C3 H3B 109.4
C4 C3 H3B 109.4
H3A C3 H3B 108.0
N4 C8 C9 113.7(6)
N4 C8 H8A 108.8
C9 C8 H8A 108.8
N4 C8 H8B 108.8
C9 C8 H8B 108.8
H8A C8 H8B 107.7
O1 C11 C13 123.4(7)
O1 C11 C12 118.8(7)
C13 C11 C12 117.7(6)
C11 C12 H12A 109.5
C11 C12 H12B 109.5
H12A C12 H12B 109.5
C11 C12 H12C 109.5
H12A C12 H12C 109.5
H12B C12 H12C 109.5
C11 C13 H13A 109.5
C11 C13 H13B 109.5
H13A C13 H13B 109.5
C11 C13 H13C 109.5
H13A C13 H13C 109.5
H13B C13 H13C 109.5
O2 C14 C16 124.0(6)
O2 C14 C15 119.6(6)
C16 C14 C15 116.4(6)
C14 C16 H16A 109.5
C14 C16 H16B 109.5
H16A C16 H16B 109.5
C14 C16 H16C 109.5
H16A C16 H16C 109.5
H16B C16 H16C 109.5
C14 C15 H15A 109.5
C14 C15 H15B 109.5
H15A C15 H15B 109.5
C14 C15 H15C 109.5
H15A C15 H15C 109.5
H15B C15 H15C 109.5
C35 B1 C23 110.3(6)
C35 B1 C41 112.1(6)
C23 B1 C41 106.9(5)
C35 B1 C29 110.0(5)
C23 B1 C29 108.9(6)
C41 B1 C29 108.6(5)
C59 B2 C65 111.2(6)
C59 B2 C47 109.9(5)
C65 B2 C47 111.7(5)
C59 B2 C53 106.4(5)
C65 B2 C53 106.8(5)
C47 B2 C53 110.7(6)
O3 C17 C19 123.5(8)
O3 C17 C18 121.2(8)
C19 C17 C18 115.2(9)
C17 C18 H18A 109.5
C17 C18 H18B 109.5
H18A C18 H18B 109.5
C17 C18 H18C 109.5
H18A C18 H18C 109.5
H18B C18 H18C 109.5
C17 C19 H19A 109.5
C17 C19 H19B 109.5
H19A C19 H19B 109.5
C17 C19 H19C 109.5
H19A C19 H19C 109.5
H19B C19 H19C 109.5
C23 C24 C25 125.0(6)
C23 C24 H24 117.5
C25 C24 H24 117.5
C40 C35 C36 115.4(7)
C40 C35 B1 122.2(6)
C36 C35 B1 122.1(6)
C24 C23 C28 113.8(6)
C24 C23 B1 123.4(6)
C28 C23 B1 122.2(6)
C26 C27 C28 120.2(6)
C26 C27 H27 119.9
C28 C27 H27 119.9
C33 C34 C29 120.6(8)
C33 C34 H34 119.7
C29 C34 H34 119.7
C30 C29 C34 117.5(7)
C30 C29 B1 122.0(6)
C34 C29 B1 120.6(7)
C29 C30 C31 121.8(7)
C29 C30 H30 119.1
C31 C30 H30 119.1
C27 C28 C23 123.3(6)
C27 C28 H28 118.3
C23 C28 H28 118.3
C37 C36 C35 123.0(6)
C37 C36 H36 118.5
C35 C36 H36 118.5
C35 C40 C39 122.4(7)
C35 C40 H40 118.8
C39 C40 H40 118.8
C39 C38 C37 119.3(7)
C39 C38 H38 120.4
C37 C38 H38 120.4
C34 C33 C32 121.5(7)
C34 C33 H33 119.3
C32 C33 H33 119.3
C24 C25 C26 117.2(6)
C24 C25 H25 121.4
C26 C25 H25 121.4
C32 C31 C30 119.7(8)
C32 C31 H31 120.1
C30 C31 H31 120.1
C27 C26 C25 120.5(6)
C27 C26 H26 119.8
C25 C26 H26 119.8
C38 C39 C40 120.1(7)
C38 C39 H39 119.9
C40 C39 H39 119.9
C38 C37 C36 119.8(7)
C38 C37 H37 120.1
C36 C37 H37 120.1
C31 C32 C33 119.0(7)
C31 C32 H32 120.5
C33 C32 H32 120.5
C46 C41 C42 114.1(6)
C46 C41 B1 121.4(6)
C42 C41 B1 124.5(6)
C43 C42 C41 121.3(7)
C43 C42 H42 119.3
C41 C42 H42 119.3
C41 C46 C45 123.3(7)
C41 C46 H46 118.4
C45 C46 H46 118.4
C44 C43 C42 123.4(8)
C44 C43 H43 118.3
C42 C43 H43 118.3
C43 C44 C45 118.4(7)
C43 C44 H44 120.8
C45 C44 H44 120.8
C44 C45 C46 119.3(8)
C44 C45 H45 120.3
C46 C45 H45 120.3
C48 C47 C52 115.5(6)
C48 C47 B2 123.2(6)
C52 C47 B2 121.1(6)
C51 C52 C47 122.3(7)
C51 C52 H52 118.9
C47 C52 H52 118.9
C47 C48 C49 125.0(7)
C47 C48 H48 117.5
C49 C48 H48 117.5
C48 C49 C50 116.4(7)
C48 C49 H49 121.8
C50 C49 H49 121.8
C51 C50 C49 119.4(7)
C51 C50 H50 120.3
C49 C50 H50 120.3
C52 C51 C50 121.3(7)
C52 C51 H51 119.4
C50 C51 H51 119.4
C54 C53 C58 114.0(7)
C54 C53 B2 120.6(7)
C58 C53 B2 125.2(6)
C55 C54 C53 123.3(7)
C55 C54 H54 118.3
C53 C54 H54 118.3
C57 C58 C53 123.5(7)
C57 C58 H58 118.2
C53 C58 H58 118.2
C55 C56 C57 118.7(7)
C55 C56 H56 120.6
C57 C56 H56 120.6
C58 C57 C56 120.4(8)
C58 C57 H57 119.8
C56 C57 H57 119.8
C54 C55 C56 120.0(7)
C54 C55 H55 120.0
C56 C55 H55 120.0
C59 C60 C61 124.6(7)
C59 C60 H60 117.7
C61 C60 H60 117.7
C60 C59 C64 112.6(6)
C60 C59 B2 126.0(6)
C64 C59 B2 121.3(6)
C63 C64 C59 124.6(7)
C63 C64 H64 117.7
C59 C64 H64 117.7
C61 C62 C63 119.1(7)
C61 C62 H62 120.5
C63 C62 H62 120.5
C64 C63 C62 119.9(8)
C64 C63 H63 120.0
C62 C63 H63 120.0
C62 C61 C60 119.3(7)
C62 C61 H61 120.4
C60 C61 H61 120.4
C67 C66 C65 120.1(7)
C67 C66 H66 120.0
C65 C66 H66 120.0
C70 C65 C66 116.6(6)
C70 C65 B2 121.5(5)
C66 C65 B2 121.9(6)
C65 C70 C69 122.6(6)
C65 C70 H70 118.7
C69 C70 H70 118.7
C68 C69 C70 119.6(6)
C68 C69 H69 120.2
C70 C69 H69 120.2
C68 C67 C66 123.6(7)
C68 C67 H67 118.2
C66 C67 H67 118.2
C67 C68 C69 117.5(6)
C67 C68 H68 121.3
C69 C68 H68 121.3

loop_
_geom_bond_atom_site_label_1
_geom_bond_atom_site_label_2
_geom_bond_distance
O4A C20A 1.237(15)
C20A C22A 1.507(14)
C20A C21A 1.508(15)
C21A H21A 0.98
C21A H21B 0.98
C21A H21C 0.98
C22A H22A 0.98
C22A H22B 0.98
C22A H22C 0.98
O4B C20B 1.231(18)
C20B C21B 1.502(18)
C20B C22B 1.511(17)
C21B H21D 0.98
C21B H21E 0.98
C21B H21F 0.98
C22B H22D 0.98
C22B H22E 0.98
C22B H22F 0.98
Cu1 N4 1.998(7)
Cu1 N3 2.001(7)
Cu1 N2 2.016(6)
Cu1 N1 2.038(5)
N1 C1 1.467(9)
N1 C10 1.473(10)
N1 H1N 0.85(2)
N2 C2 1.473(9)
N2 C3 1.498(9)
N2 H2N 0.87(2)
N3 C5 1.501(10)
N3 C6 1.502(10)
N3 H3N 0.85(2)
N4 C8 1.455(10)
N4 C7 1.491(9)
N4 H4N 0.86(2)
C6 C7 1.458(12)
C6 H6A 0.99
C6 H6B 0.99
C1 C2 1.544(11)
C1 H1A 0.99
C1 H1B 0.99
C4 C5 1.504(11)
C4 C3 1.515(11)
C4 H4A 0.99
C4 H4B 0.99
C9 C8 1.521(11)
C9 C10 1.526(11)
C9 H9A 0.99
C9 H9B 0.99
C5 H5A 0.99
C5 H5B 0.99
C10 H10A 0.99
C10 H10B 0.99
C2 H2A 0.99
C2 H2B 0.99
C7 H7A 0.99
C7 H7B 0.99
C3 H3A 0.99
C3 H3B 0.99
C8 H8A 0.99
C8 H8B 0.99
C11 O1 1.215(9)
C11 C13 1.472(10)
C11 C12 1.526(9)
C12 H12A 0.98
C12 H12B 0.98
C12 H12C 0.98
C13 H13A 0.98
C13 H13B 0.98
C13 H13C 0.98
C14 O2 1.212(8)
C14 C16 1.461(10)
C14 C15 1.516(9)
C16 H16A 0.98
C16 H16B 0.98
C16 H16C 0.98
C15 H15A 0.98
C15 H15B 0.98
C15 H15C 0.98
B1 C35 1.595(11)
B1 C23 1.648(10)
B1 C41 1.659(10)
B1 C29 1.671(11)
B2 C59 1.626(10)
B2 C65 1.656(9)
B2 C47 1.657(10)
B2 C53 1.683(10)
O3 C17 1.195(10)
C17 C19 1.490(13)
C17 C18 1.499(11)
C18 H18A 0.98
C18 H18B 0.98
C18 H18C 0.98
C19 H19A 0.98
C19 H19B 0.98
C19 H19C 0.98
C24 C23 1.376(9)
C24 C25 1.413(9)
C24 H24 0.95
C35 C40 1.395(10)
C35 C36 1.413(9)
C23 C28 1.450(9)
C27 C26 1.359(10)
C27 C28 1.376(9)
C27 H27 0.95
C34 C33 1.384(11)
C34 C29 1.430(9)
C34 H34 0.95
C29 C30 1.379(11)
C30 C31 1.440(10)
C30 H30 0.95
C28 H28 0.95
C36 C37 1.411(10)
C36 H36 0.95
C40 C39 1.432(10)
C40 H40 0.95
C38 C39 1.380(11)
C38 C37 1.395(11)
C38 H38 0.95
C33 C32 1.412(12)
C33 H33 0.95
C25 C26 1.428(10)
C25 H25 0.95
C31 C32 1.372(11)
C31 H31 0.95
C26 H26 0.95
C39 H39 0.95
C37 H37 0.95
C32 H32 0.95
C41 C46 1.373(10)
C41 C42 1.438(9)
C42 C43 1.376(10)
C42 H42 0.95
C46 C45 1.428(10)
C46 H46 0.95
C43 C44 1.332(12)
C43 H43 0.95
C44 C45 1.380(12)
C44 H44 0.95
C45 H45 0.95
C47 C48 1.353(10)
C47 C52 1.438(10)
C52 C51 1.362(10)
C52 H52 0.95
C48 C49 1.427(9)
C48 H48 0.95
C49 C50 1.436(10)
C49 H49 0.95
C50 C51 1.379(11)
C50 H50 0.95
C51 H51 0.95
C53 C54 1.402(10)
C53 C58 1.411(10)
C54 C55 1.365(11)
C54 H54 0.95
C58 C57 1.341(12)
C58 H58 0.95
C56 C55 1.375(12)
C56 C57 1.391(12)
C56 H56 0.95
C57 H57 0.95
C55 H55 0.95
C60 C59 1.381(10)
C60 C61 1.407(10)
C60 H60 0.95
C59 C64 1.435(10)
C64 C63 1.330(11)
C64 H64 0.95
C62 C61 1.352(12)
C62 C63 1.415(11)
C62 H62 0.95
C63 H63 0.95
C61 H61 0.95
C66 C67 1.380(10)
C66 C65 1.422(9)
C66 H66 0.95
C65 C70 1.358(9)
C70 C69 1.411(9)
C70 H70 0.95
C69 C68 1.405(9)
C69 H69 0.95
C67 C68 1.342(11)
C67 H67 0.95
C68 H68 0.95
